data_2003783
loop_
_publ_author_name
'Blake, A. J.'
'Harding, M.'
'Sharp, J. T.'

_publ_section_title
;
 4-Substituted 1-Methyl-1<i>H</i>-2,3-benzodiazepine Compounds
;
_journal_issue 8
_journal_name_full 'Acta Crystallographica Section C'
_journal_page_first 1621
_journal_page_last 1627
_journal_paper_doi 10.1107/S0108270195001120
_journal_volume 51
_journal_year 1995
_chemical_formula_moiety 'C22 H24 N2 O2'
_chemical_formula_sum 'C22 H24 N2 O2'
_chemical_formula_weight 348.43
_chemical_name_systematic
;
 1(R)-methyl-4(1'(R)-benzoyloxy-2',2'-dimethylpropyl)-1H-2,3-benzodiazepine
;
_space_group_IT_number 61
_symmetry_cell_setting orthorhombic
_symmetry_space_group_name_Hall '-P 2bc 2ac'
_symmetry_space_group_name_H-M 'P c a b'
_audit_creation_method SHELXL
_cell_angle_alpha 90.00
_cell_angle_beta 90.00
_cell_angle_gamma 90.00
_cell_formula_units_Z 8
_cell_length_a 12.962(2)
_cell_length_b 13.4604(8)
_cell_length_c 22.2464(15)
_cell_measurement_reflns_used 42
_cell_measurement_temperature 298(2)
_cell_measurement_theta_max 12.5
_cell_measurement_theta_min 12.0
_cell_volume 3881.4(7)
_computing_cell_refinement 'DIF4 (Stoe & Cie, 1990a)'
_computing_data_reduction 'REDU4 (Stoe & Cie, 1990b)'
_computing_molecular_graphics 'SHELXTL/PC (Sheldrick, 1992)'
_computing_structure_refinement 'SHELXL-93 (Sheldrick, 1993)'
_computing_structure_solution 'SHELXS-86 (Sheldrick, 1985)'
_diffrn_ambient_temperature 298(2)
_diffrn_measurement_device 'Stoe Stadi-4 four-circle diffractometer'
_diffrn_measurement_method
;
 \w-2\q scans using on-line profile fitting (Clegg, 1981)
;
_diffrn_radiation_monochromator graphite
_diffrn_radiation_source 'fine-focus sealed tube'
_diffrn_radiation_type MoK\a
_diffrn_radiation_wavelength 0.71073
_diffrn_reflns_av_R_equivalents 0.0000
_diffrn_reflns_av_sigmaI/netI 0.0227
_diffrn_reflns_limit_h_max 13
_diffrn_reflns_limit_h_min 0
_diffrn_reflns_limit_k_max 14
_diffrn_reflns_limit_k_min 0
_diffrn_reflns_limit_l_max 23
_diffrn_reflns_limit_l_min 0
_diffrn_reflns_number 2541
_diffrn_reflns_theta_max 22.52
_diffrn_reflns_theta_min 1.83
_diffrn_standards_decay_% 1
_diffrn_standards_interval_time 120
_diffrn_standards_number 3
_exptl_absorpt_coefficient_mu 0.077
_exptl_absorpt_correction_type none
_exptl_crystal_colour 'Pale yellow--green'
_exptl_crystal_density_diffrn 1.193
_exptl_crystal_description Block
_exptl_crystal_F_000 1488
_exptl_crystal_size_max 0.78
_exptl_crystal_size_mid 0.57
_exptl_crystal_size_min 0.42
_refine_diff_density_max 0.113
_refine_diff_density_min -0.121
_refine_ls_extinction_coef 0.0044(6)
_refine_ls_extinction_method 'SHELXL93 (Sheldrick, 1993)'
_refine_ls_goodness_of_fit_all 1.069
_refine_ls_goodness_of_fit_obs 1.118
_refine_ls_matrix_type full
_refine_ls_number_parameters 236
_refine_ls_number_reflns 2538
_refine_ls_number_restraints 0
_refine_ls_restrained_S_all 1.076
_refine_ls_restrained_S_obs 1.118
_refine_ls_R_factor_all 0.0460
_refine_ls_R_factor_obs 0.0345
_refine_ls_shift/esd_max 0.001
_refine_ls_shift/esd_mean 0.000
_refine_ls_structure_factor_coef Fsqd
_refine_ls_weighting_scheme
;calc w = 1/[s^2^(Fo^2^) + (0.0485P)^2^ + 0.6225P]
where P = (Fo^2^ + 2Fc^2^)/3
;
_refine_ls_wR_factor_all 0.0992
_refine_ls_wR_factor_obs 0.0938
_reflns_number_observed 2139
_reflns_number_total 2541
_reflns_observed_criterion >2sigma(I)
_cod_data_source_file ha1139.cif
_cod_data_source_block 6
_cod_depositor_comments
;
The following automatic conversions were performed:
'_symmetry_cell_setting' value 'Orthorhombic' changed to 'orthorhombic'
according to '/home/saulius/struct/CIF-dictionaries/cif_core.dic'
dictionary named 'cif_core.dic' version 2.4.1 from
2010-06-29.

'_exptl_absorpt_correction_type' value 'None' changed to
'none' according to '/home/saulius/struct/CIF-dictionaries/cif_core.dic'
dictionary named 'cif_core.dic' version 2.4.1 from 2010-06-29.

Automatic conversion script
Id: cif_fix_enum 1527 2010-12-29 10:47:43Z saulius 

The following automatic conversions were performed:

'_symmetry_cell_setting' value 'Orthorhombic' changed to
'orthorhombic' according to
/home/saulius/struct/CIF-dictionaries/cif_core.dic dictionary named
'cif_core.dic' version 2.4.1 from
2010-06-29.

'_exptl_absorpt_correction_type' value 'None' changed to
'none' according to
/home/saulius/struct/CIF-dictionaries/cif_core.dic dictionary named
'cif_core.dic' version 2.4.1 from 2010-06-29.

Automatic conversion script
Id: cif_fix_values 1715 2011-07-08 13:25:40Z adriana 
;
_cod_original_cell_volume 3881.5(6)
_cod_database_code 2003783

loop_
_symmetry_equiv_pos_as_xyz
'x, y, z'
'-x+1/2, y, z+1/2'
'x+1/2, -y+1/2, z'
'-x, -y+1/2, z+1/2'
'-x, -y, -z'
'x-1/2, -y, -z-1/2'
'-x-1/2, y-1/2, -z'
'x, y-1/2, -z-1/2'

loop_
_atom_site_aniso_label
_atom_site_aniso_U_11
_atom_site_aniso_U_12
_atom_site_aniso_U_13
_atom_site_aniso_U_22
_atom_site_aniso_U_23
_atom_site_aniso_U_33
C1 0.0587(10) 0.0066(8) -0.0034(7) 0.0598(11) 0.0001(9) 0.0464(9)
C1m 0.0669(12) 0.0130(10) -0.0144(10) 0.090(2) 0.0078(12) 0.0880(15)
N2 0.0634(9) -0.0057(7) -0.0075(6) 0.0611(10) 0.0007(7) 0.0448(8)
N3 0.0686(9) -0.0086(7) -0.0047(6) 0.0525(9) -0.0019(7) 0.0398(8)
C4 0.0644(10) -0.0009(7) -0.0029(7) 0.0433(9) -0.0033(7) 0.0345(8)
C5 0.0629(9) 0.0021(7) -0.0067(7) 0.0437(9) -0.0013(7) 0.0352(8)
C5a 0.0588(9) 0.0016(7) -0.0008(7) 0.0392(9) -0.0020(7) 0.0371(8)
C6 0.0615(10) -0.0016(8) -0.0067(8) 0.0523(11) 0.0031(9) 0.0554(10)
C7 0.0705(11) -0.0102(9) 0.0041(9) 0.0585(12) 0.0076(10) 0.0711(13)
C8 0.0874(13) -0.0017(10) 0.0087(10) 0.0520(11) 0.0145(9) 0.0614(12)
C9 0.0751(12) 0.0095(9) -0.0031(8) 0.0520(11) 0.0059(8) 0.0487(10)
C9a 0.0605(10) 0.0059(7) -0.0005(7) 0.0442(9) -0.0024(7) 0.0371(8)
C1' 0.0761(11) -0.0098(8) -0.0021(7) 0.0462(10) -0.0013(7) 0.0368(9)
C2' 0.1011(14) 0.0035(9) -0.0054(9) 0.0438(10) 0.0016(8) 0.0520(11)
C21' 0.131(2) 0.0152(12) -0.0001(11) 0.0577(13) -0.0123(11) 0.0687(13)
C22' 0.102(2) 0.0258(12) -0.0166(12) 0.0722(15) -0.0050(12) 0.088(2)
C23' 0.175(2) 0.0018(14) 0.0024(14) 0.0531(13) 0.0187(12) 0.0779(15)
O1' 0.0703(8) -0.0043(5) -0.0010(5) 0.0549(7) 0.0007(5) 0.0375(6)
C3' 0.0625(11) -0.0077(8) -0.0027(8) 0.0543(11) 0.0020(8) 0.0499(10)
O3' 0.0792(9) 0.0097(8) -0.0200(7) 0.1080(12) -0.0124(8) 0.0642(9)
C1p 0.0653(10) -0.0081(8) 0.0009(8) 0.0460(10) 0.0012(8) 0.0462(10)
C2p 0.0766(12) 0.0036(9) -0.0019(9) 0.0698(13) -0.0029(9) 0.0485(11)
C3p 0.103(2) 0.0001(12) -0.0063(10) 0.0811(15) -0.0063(10) 0.0466(12)
C4p 0.118(2) -0.0134(12) 0.0144(12) 0.0675(14) -0.0126(10) 0.0520(11)
C5p 0.095(2) 0.0020(12) 0.0240(13) 0.083(2) -0.0210(12) 0.082(2)
C6p 0.0724(13) 0.0015(10) 0.0009(10) 0.0752(13) -0.0085(11) 0.0723(13)

loop_
_atom_site_label
_atom_site_occupancy
_atom_site_fract_x
_atom_site_fract_y
_atom_site_fract_z
_atom_site_U_iso_or_equiv
_atom_site_thermal_displace_type
_atom_site_calc_flag
_atom_site_refinement_flags
_atom_site_type_symbol
C1 1 0.13299(12) 0.33571(13) 0.58551(8) 0.0550(4) Uani d . C
H1 1 0.11639(12) 0.32963(13) 0.62833(8) 0.066 Uiso calc R H
C1m 1 0.04611(14) 0.3900(2) 0.55427(10) 0.0816(6) Uani d . C
H1M1 1 -0.01757(14) 0.3554(2) 0.56106(10) 0.122 Uiso calc R H
H1M2 1 0.05980(14) 0.3929(2) 0.51190(10) 0.122 Uiso calc R H
H1M3 1 0.04091(14) 0.4562(2) 0.57002(10) 0.122 Uiso calc R H
N2 1 0.14029(10) 0.23410(11) 0.55882(6) 0.0565(4) Uani d . N
N3 1 0.18049(11) 0.16703(11) 0.59002(6) 0.0536(4) Uani d . N
C4 1 0.22999(12) 0.18390(12) 0.64570(6) 0.0474(4) Uani d . C
C5 1 0.29828(12) 0.25755(12) 0.65467(7) 0.0473(4) Uani d . C
H5 1 0.33765(12) 0.25420(12) 0.68956(7) 0.057 Uiso calc R H
C5a 1 0.31675(12) 0.34153(11) 0.61553(7) 0.0450(4) Uani d . C
C6 1 0.41400(13) 0.38592(13) 0.61394(8) 0.0564(4) Uani d . C
H6 1 0.46585(13) 0.36253(13) 0.63913(8) 0.068 Uiso calc R H
C7 1 0.43416(14) 0.46333(14) 0.57589(8) 0.0667(5) Uani d . C
H7 1 0.49948(14) 0.49189(14) 0.57510(8) 0.080 Uiso calc R H
C8 1 0.35769(15) 0.49890(14) 0.53877(8) 0.0670(5) Uani d . C
H8 1 0.37188(15) 0.55066(14) 0.51235(8) 0.080 Uiso calc R H
C9 1 0.26072(14) 0.45843(13) 0.54055(7) 0.0586(5) Uani d . C
H9 1 0.20948(14) 0.48351(13) 0.51553(7) 0.070 Uiso calc R H
C9a 1 0.23793(12) 0.38034(11) 0.57929(7) 0.0473(4) Uani d . C
C1' 1 0.21374(13) 0.09823(12) 0.68846(7) 0.0530(4) Uani d . C
H1' 1 0.14690(13) 0.06820(12) 0.67878(7) 0.064 Uiso calc R H
C2' 1 0.2944(2) 0.01413(13) 0.68940(8) 0.0656(5) Uani d . C
C21' 1 0.3033(2) -0.0281(2) 0.62569(9) 0.0859(7) Uani d . C
H2A' 1 0.2368(2) -0.0506(2) 0.61246(9) 0.129 Uiso calc R H
H2B' 1 0.3508(2) -0.0829(2) 0.62567(9) 0.129 Uiso calc R H
H2C' 1 0.3279(2) 0.0227(2) 0.59899(9) 0.129 Uiso calc R H
C22' 1 0.3998(2) 0.0500(2) 0.71081(10) 0.0874(7) Uani d . C
H2D' 1 0.4244(2) 0.1011(2) 0.68435(10) 0.131 Uiso calc R H
H2E' 1 0.4475(2) -0.0046(2) 0.71072(10) 0.131 Uiso calc R H
H2F' 1 0.3938(2) 0.0761(2) 0.75082(10) 0.131 Uiso calc R H
C23' 1 0.2550(2) -0.0674(2) 0.73148(10) 0.1019(8) Uani d . C
H2G' 1 0.1887(2) -0.0899(2) 0.71793(10) 0.153 Uiso calc R H
H2H' 1 0.2490(2) -0.0414(2) 0.77151(10) 0.153 Uiso calc R H
H2I' 1 0.3026(2) -0.1220(2) 0.73140(10) 0.153 Uiso calc R H
O1' 1 0.20741(8) 0.13609(8) 0.74953(5) 0.0542(3) Uani d . O
C3' 1 0.11859(14) 0.17934(13) 0.76603(8) 0.0556(4) Uani d . C
O3' 1 0.04901(10) 0.19375(12) 0.73132(6) 0.0838(4) Uani d . O
C1p 1 0.11671(12) 0.20635(12) 0.83028(7) 0.0525(4) Uani d . C
C2p 1 0.19944(15) 0.19121(15) 0.86803(8) 0.0650(5) Uani d . C
H2P 1 0.25925(15) 0.16165(15) 0.85342(8) 0.078 Uiso calc R H
C3p 1 0.1938(2) 0.2198(2) 0.92749(9) 0.0769(6) Uani d . C
H3P 1 0.2502(2) 0.2106(2) 0.95269(9) 0.092 Uiso calc R H
C4p 1 0.1059(2) 0.2614(2) 0.94931(9) 0.0792(6) Uani d . C
H4P 1 0.1025(2) 0.2806(2) 0.98942(9) 0.095 Uiso calc R H
C5p 1 0.0224(2) 0.2751(2) 0.91264(11) 0.0865(7) Uani d . C
H5P 1 -0.0380(2) 0.3026(2) 0.92797(11) 0.104 Uiso calc R H
C6p 1 0.0279(2) 0.2483(2) 0.85303(9) 0.0733(6) Uani d . C
H6P 1 -0.0285(2) 0.2585(2) 0.82799(9) 0.088 Uiso calc R H

loop_
_atom_type_symbol
_atom_type_description
_atom_type_scat_source
_atom_type_scat_dispersion_real
_atom_type_scat_dispersion_imag
C C 'International Tables Vol C Tables 4.2.6.8 and 6.1.1.4' 0.0033 0.0016
H H 'International Tables Vol C Tables 4.2.6.8 and 6.1.1.4' 0.0000 0.0000
N N 'International Tables Vol C Tables 4.2.6.8 and 6.1.1.4' 0.0061 0.0033
O O 'International Tables Vol C Tables 4.2.6.8 and 6.1.1.4' 0.0106 0.0060

loop_
_geom_angle_atom_site_label_1
_geom_angle_atom_site_label_2
_geom_angle_atom_site_label_3
_geom_angle
_geom_angle_publ_flag
C9a C1 N2 105.89(13) y
C9a C1 C1m 116.2(2) ?
N2 C1 C1m 107.88(14) ?
N3 N2 C1 117.77(12) y
N2 N3 C4 123.99(14) y
C5 C4 N3 123.20(14) y
C5 C4 C1' 124.18(14) ?
N3 C4 C1' 111.48(13) ?
C4 C5 C5a 126.58(14) y
C6 C5a C9a 118.95(15) ?
C6 C5a C5 119.95(14) ?
C9a C5a C5 121.10(14) y
C7 C6 C5a 121.0(2) ?
C6 C7 C8 119.9(2) ?
C9 C8 C7 120.3(2) ?
C8 C9 C9a 120.9(2) ?
C9 C9a C5a 118.88(15) ?
C9 C9a C1 123.70(14) ?
C5a C9a C1 117.42(14) y
O1' C1' C4 109.22(13) ?
O1' C1' C2' 106.44(12) ?
C4 C1' C2' 118.35(14) ?
C22' C2' C23' 109.6(2) ?
C22' C2' C21' 109.8(2) ?
C23' C2' C21' 109.0(2) ?
C22' C2' C1' 112.3(2) ?
C23' C2' C1' 107.9(2) ?
C21' C2' C1' 108.11(15) ?
C3' O1' C1' 117.16(12) ?
O3' C3' O1' 122.5(2) ?
O3' C3' C1p 124.7(2) ?
O1' C3' C1p 112.73(14) ?
C2p C1p C6p 119.1(2) ?
C2p C1p C3' 122.8(2) ?
C6p C1p C3' 118.1(2) ?
C1p C2p C3p 120.1(2) ?
C4p C3p C2p 120.2(2) ?
C3p C4p C5p 120.4(2) ?
C4p C5p C6p 119.9(2) ?
C5p C6p C1p 120.3(2) ?

loop_
_geom_bond_atom_site_label_1
_geom_bond_atom_site_label_2
_geom_bond_distance
_geom_bond_publ_flag
C1 C9a 1.493(2) y
C1 N2 1.494(2) y
C1 C1m 1.512(2) ?
N2 N3 1.252(2) y
N3 C4 1.413(2) y
C4 C5 1.344(2) y
C4 C1' 1.510(2) ?
C5 C5a 1.447(2) y
C5a C6 1.395(2) ?
C5a C9a 1.402(2) y
C6 C7 1.368(2) ?
C7 C8 1.376(3) ?
C8 C9 1.370(3) ?
C9 C9a 1.391(2) ?
C1' O1' 1.453(2) ?
C1' C2' 1.542(3) ?
C2' C22' 1.525(3) ?
C2' C23' 1.530(3) ?
C2' C21' 1.532(3) ?
O1' C3' 1.341(2) ?
C3' O3' 1.203(2) ?
C3' C1p 1.475(2) ?
C1p C2p 1.377(2) ?
C1p C6p 1.379(3) ?
C2p C3p 1.379(3) ?
C3p C4p 1.358(3) ?
C4p C5p 1.368(3) ?
C5p C6p 1.376(3) ?

loop_
_geom_torsion_atom_site_label_1
_geom_torsion_atom_site_label_2
_geom_torsion_atom_site_label_3
_geom_torsion_atom_site_label_4
_geom_torsion
_geom_torsion_publ_flag
C9a C1 N2 N3 78.8(2) y
C1m C1 N2 N3 -156.2(2) ?
C1 N2 N3 C4 -7.7(2) y
N2 N3 C4 C5 -46.1(2) y
N2 N3 C4 C1' 145.7(2) ?
N3 C4 C5 C5a 13.5(3) y
C1' C4 C5 C5a -179.66(15) ?
C4 C5 C5a C6 -151.2(2) ?
C4 C5 C5a C9a 29.6(2) y
C9a C5a C6 C7 -2.8(2) ?
C5 C5a C6 C7 177.9(2) ?
C5a C6 C7 C8 0.5(3) ?
C6 C7 C8 C9 1.3(3) ?
C7 C8 C9 C9a -0.6(3) ?
C8 C9 C9a C5a -1.8(2) ?
C8 C9 C9a C1 177.2(2) ?
C6 C5a C9a C9 3.4(2) ?
C5 C5a C9a C9 -177.30(14) ?
C6 C5a C9a C1 -175.61(14) ?
C5 C5a C9a C1 3.7(2) y
N2 C1 C9a C9 110.5(2) ?
C1m C1 C9a C9 -9.2(2) ?
N2 C1 C9a C5a -70.5(2) y
C1m C1 C9a C5a 169.8(2) ?
C5 C4 C1' O1' 45.7(2) ?
N3 C4 C1' O1' -146.11(13) ?
C5 C4 C1' C2' -76.2(2) ?
N3 C4 C1' C2' 92.0(2) ?
O1' C1' C2' C22' -58.8(2) ?
C4 C1' C2' C22' 64.5(2) ?
O1' C1' C2' C23' 62.1(2) ?
C4 C1' C2' C23' -174.6(2) ?
O1' C1' C2' C21' 179.87(15) ?
C4 C1' C2' C21' -56.8(2) ?
C4 C1' O1' C3' 77.0(2) ?
C2' C1' O1' C3' -154.20(14) ?
C1' O1' C3' O3' -5.5(2) ?
C1' O1' C3' C1p 174.48(13) ?
O3' C3' C1p C2p -177.9(2) ?
O1' C3' C1p C2p 2.1(2) ?
O3' C3' C1p C6p 2.2(3) ?
O1' C3' C1p C6p -177.8(2) ?
C6p C1p C2p C3p -1.4(3) ?
C3' C1p C2p C3p 178.7(2) ?
C1p C2p C3p C4p 1.2(3) ?
C2p C3p C4p C5p 0.1(3) ?
C3p C4p C5p C6p -1.1(3) ?
C4p C5p C6p C1p 0.9(3) ?
C2p C1p C6p C5p 0.4(3) ?
C3' C1p C6p C5p -179.8(2) ?
